data_2226938
loop_
_publ_author_name
'Van der Merwe, Kina'
'Visser, Hendrik G.'
'Venter, J. A.'

_publ_section_title
;
 Pyridinium
 diaquabis(methylenediphosphonato-\k^2^<i>O</i>,<i>O</i>')chromate(III)
 tetrahydrate
;
_journal_coeditor_code HY2333
_journal_issue 8
_journal_name_full 'Acta Crystallographica Section E'
_journal_page_first m1011
_journal_page_last m1012
_journal_paper_doi 10.1107/S1600536810028990
_journal_volume 66
_journal_year 2010
_chemical_formula_iupac '(C5 H6 N) [Cr (C H4 O6 P2)2 (H2 O)2], 4H2 O'
_chemical_formula_moiety 'C5 H6 N +, C2 H12 Cr O14 P4 -, 4(H2 O)'
_chemical_formula_sum 'C7 H26 Cr N O18 P4'
_chemical_formula_weight 588.17
_chemical_name_systematic
;
Pyridinium
diaquabis(methylenediphosphonato-\k^2^<i>O</i>,<i>O</i>')chromate(III)
tetrahydrate
;
_space_group_IT_number 2
_symmetry_cell_setting triclinic
_symmetry_space_group_name_Hall '-P 1'
_symmetry_space_group_name_H-M 'P -1'
_audit_creation_method 'WinGX routine CIF_UPDATE'
_cell_angle_alpha 107.085(5)
_cell_angle_beta 106.128(5)
_cell_angle_gamma 94.496(5)
_cell_formula_units_Z 1
_cell_length_a 7.206(5)
_cell_length_b 7.485(5)
_cell_length_c 10.984(5)
_cell_measurement_reflns_used 6300
_cell_measurement_temperature 100(2)
_cell_measurement_theta_max 0.931
_cell_measurement_theta_min 0.843
_cell_volume 535.7(6)
_computing_cell_refinement 'SAINT-Plus (Bruker, 2007)'
_computing_data_collection 'APEX2 (Bruker, 2007)'
_computing_data_reduction 'SAINT-Plus (Bruker, 2007)'
_computing_molecular_graphics 'DIAMOND (Brandenburg, 1999)'
_computing_publication_material 'SHELXTL (Sheldrick, 2008)'
_computing_structure_refinement 'SHELXTL (Sheldrick, 2008)'
_computing_structure_solution 'SHELXTL (Sheldrick, 2008)'
_diffrn_ambient_temperature 100(2)
_diffrn_measured_fraction_theta_full 0.991
_diffrn_measured_fraction_theta_max 0.991
_diffrn_measurement_device_type 'Bruker APEXII CCD'
_diffrn_measurement_method '\f and \w scans'
_diffrn_radiation_type MoK\a
_diffrn_radiation_wavelength 0.71073
_diffrn_reflns_av_R_equivalents 0.0198
_diffrn_reflns_av_sigmaI/netI 0.0189
_diffrn_reflns_limit_h_max 9
_diffrn_reflns_limit_h_min -9
_diffrn_reflns_limit_k_max 6
_diffrn_reflns_limit_k_min -9
_diffrn_reflns_limit_l_max 14
_diffrn_reflns_limit_l_min -14
_diffrn_reflns_number 8784
_diffrn_reflns_theta_full 28.27
_diffrn_reflns_theta_max 28.27
_diffrn_reflns_theta_min 4.09
_exptl_absorpt_coefficient_mu 0.919
_exptl_absorpt_correction_T_max 0.931
_exptl_absorpt_correction_T_min 0.843
_exptl_absorpt_correction_type multi-scan
_exptl_absorpt_process_details '(SADABS; (Bruker, 2001)'
_exptl_crystal_colour Green
_exptl_crystal_density_diffrn 1.823
_exptl_crystal_density_method 'not measured'
_exptl_crystal_description Cuboid
_exptl_crystal_F_000 303
_exptl_crystal_size_max 0.218
_exptl_crystal_size_mid 0.161
_exptl_crystal_size_min 0.081
_refine_diff_density_max 0.473
_refine_diff_density_min -0.623
_refine_ls_extinction_method none
_refine_ls_goodness_of_fit_ref 1.053
_refine_ls_hydrogen_treatment mixed
_refine_ls_matrix_type full
_refine_ls_number_parameters 179
_refine_ls_number_reflns 2632
_refine_ls_number_restraints 16
_refine_ls_restrained_S_all 3.952
_refine_ls_R_factor_all 0.0252
_refine_ls_R_factor_gt 0.0240
_refine_ls_shift/su_max 0.000
_refine_ls_shift/su_mean 0.000
_refine_ls_structure_factor_coef Fsqd
_refine_ls_weighting_details 'calc w=1/[\s^2^(Fo^2^)+(0.0342P)^2^+0.4874P] where P=(Fo^2^+2Fc^2^)/3'
_refine_ls_weighting_scheme calc
_refine_ls_wR_factor_gt 0.0690
_refine_ls_wR_factor_ref 0.0697
_reflns_number_gt 2483
_reflns_number_total 2632
_reflns_threshold_expression I>2\s(I)
_cod_data_source_file hy2333.cif
_cod_data_source_block I
_cod_database_code 2226938
_cod_database_fobs_code 2226938

loop_
_symmetry_equiv_pos_as_xyz
'x, y, z'
'-x, -y, -z'

loop_
_atom_site_type_symbol
_atom_site_label
_atom_site_fract_x
_atom_site_fract_y
_atom_site_fract_z
_atom_site_U_iso_or_equiv
_atom_site_adp_type
_atom_site_calc_flag
_atom_site_refinement_flags
_atom_site_occupancy
_atom_site_disorder_assembly
_atom_site_disorder_group
Cr Cr1 0.5000 0.5000 0.5000 0.0082(3) Uani d S 1 . .
P P2 0.2173(2) 0.79359(19) 0.41325(14) 0.0086(4) Uani d D 1 . .
P P1 0.29362(19) 0.7622(2) 0.69142(14) 0.0085(4) Uani d . 1 . .
O O2 0.4491(6) 0.6457(6) 0.6635(4) 0.0110(8) Uani d D 1 . .
O O5 -0.0069(6) 0.7069(6) 0.3539(4) 0.0128(8) Uani d D 1 . .
O O3 0.3700(6) 0.8943(6) 0.8418(4) 0.0134(8) Uani d D 1 . .
H H3 0.4774 0.9569 0.8570 0.020 Uiso calc RD 1 . .
O O7 0.3373(6) 0.6353(6) 0.3947(4) 0.0113(8) Uani d . 1 . .
O O9 -0.0373(8) 0.7358(7) 0.8942(5) 0.0235(10) Uani d D 1 . .
O O1 0.7325(6) 0.6953(6) 0.5401(4) 0.0121(8) Uani d D 1 . .
C C1 0.2683(8) 0.9145(8) 0.5903(6) 0.0108(10) Uani d . 1 . .
H H4 0.3885 1.0063 0.6226 0.013 Uiso calc R 1 . .
H H5 0.1633 0.9841 0.6027 0.013 Uiso calc R 1 . .
O O4 0.0957(6) 0.6494(6) 0.6673(4) 0.0118(8) Uani d . 1 . .
O O8 0.2601(7) 0.9720(7) 1.1133(5) 0.0198(10) Uani d D 1 . .
N N1 0.381(7) 0.479(8) 0.070(5) 0.028(12) Uani d P 0.50 A 1
H H1 0.3025 0.4691 0.1145 0.034 Uiso calc PR 0.50 A 1
C C4 0.381(8) 0.466(10) 0.078(5) 0.024(10) Uani d PD 0.50 A 2
H H4A 0.3051 0.4405 0.1294 0.029 Uiso calc PR 0.50 A 2
C C3 0.5612(13) 0.5896(11) 0.1367(8) 0.0312(17) Uani d D 1 . .
H H3A 0.6025 0.6454 0.2295 0.037 Uiso calc R 1 A 1
C C2 0.3206(12) 0.3837(11) -0.0627(8) 0.0322(17) Uani d D 1 . .
H H2 0.2008 0.3014 -0.1034 0.039 Uiso calc R 1 A 1
O O6 0.2543(6) 0.9385(6) 0.3492(4) 0.0133(8) Uani d D 1 . .
H H8 0.193(16) 0.882(13) 1.042(9) 0.06(3) Uiso d D 1 . .
H H7 0.262(14) 0.950(13) 1.184(7) 0.03(2) Uiso d D 1 . .
H H1B 0.844(10) 0.677(12) 0.577(8) 0.03(2) Uiso d D 1 . .
H H1A 0.731(13) 0.806(9) 0.573(8) 0.025 Uiso d D 1 . .
H H6 -0.032(11) 0.597(8) 0.352(9) 0.03(3) Uiso d D 1 . .
H H9A 0.002(13) 0.710(13) 0.828(8) 0.03(2) Uiso d D 1 . .
H H10 -0.110(17) 0.817(16) 0.888(14) 0.07(4) Uiso d D 1 . .

loop_
_atom_site_aniso_label
_atom_site_aniso_U_11
_atom_site_aniso_U_22
_atom_site_aniso_U_33
_atom_site_aniso_U_12
_atom_site_aniso_U_13
_atom_site_aniso_U_23
Cr1 0.0067(6) 0.0081(6) 0.0107(6) 0.0020(4) 0.0035(4) 0.0035(5)
P2 0.0072(6) 0.0076(7) 0.0120(7) 0.0015(5) 0.0031(5) 0.0042(5)
P1 0.0068(6) 0.0084(7) 0.0103(7) 0.0011(5) 0.0032(5) 0.0025(5)
O2 0.0103(18) 0.0121(19) 0.0119(19) 0.0050(15) 0.0043(15) 0.0042(15)
O5 0.0077(18) 0.011(2) 0.019(2) 0.0004(15) 0.0019(15) 0.0053(16)
O3 0.0110(18) 0.013(2) 0.0126(19) -0.0004(15) 0.0036(15) 0.0006(16)
O7 0.0103(18) 0.0116(19) 0.0136(19) 0.0046(15) 0.0047(15) 0.0048(15)
O9 0.029(3) 0.024(3) 0.021(2) 0.004(2) 0.014(2) 0.007(2)
O1 0.0082(18) 0.0088(19) 0.019(2) 0.0013(15) 0.0034(16) 0.0043(16)
C1 0.010(2) 0.008(2) 0.013(3) 0.0014(19) 0.003(2) 0.003(2)
O4 0.0085(18) 0.0114(19) 0.0153(19) 0.0000(14) 0.0039(15) 0.0043(15)
O8 0.018(2) 0.026(2) 0.013(2) -0.0028(18) 0.0032(17) 0.0052(19)
N1 0.04(2) 0.028(18) 0.033(19) 0.019(13) 0.019(16) 0.023(13)
C4 0.026(18) 0.019(15) 0.018(15) -0.001(12) -0.008(12) 0.008(13)
C3 0.042(5) 0.020(3) 0.021(3) 0.007(3) -0.004(3) 0.006(3)
C2 0.033(4) 0.023(4) 0.029(4) 0.000(3) -0.008(3) 0.009(3)
O6 0.0148(19) 0.0108(19) 0.016(2) 0.0016(15) 0.0053(16) 0.0073(16)

loop_
_atom_type_symbol
_atom_type_description
_atom_type_scat_dispersion_real
_atom_type_scat_dispersion_imag
_atom_type_scat_source
C C 0.0033 0.0016 'International Tables Vol C Tables 4.2.6.8 and 6.1.1.4'
H H 0.0000 0.0000 'International Tables Vol C Tables 4.2.6.8 and 6.1.1.4'
N N 0.0061 0.0033 'International Tables Vol C Tables 4.2.6.8 and 6.1.1.4'
O O 0.0106 0.0060 'International Tables Vol C Tables 4.2.6.8 and 6.1.1.4'
P P 0.1023 0.0942 'International Tables Vol C Tables 4.2.6.8 and 6.1.1.4'
Cr Cr 0.3209 0.6236 'International Tables Vol C Tables 4.2.6.8 and 6.1.1.4'

loop_
_geom_angle_atom_site_label_1
_geom_angle_atom_site_label_2
_geom_angle_atom_site_label_3
_geom_angle_site_symmetry_1
_geom_angle_site_symmetry_3
_geom_angle
_geom_angle_publ_flag
O2 Cr1 O2 2_666 . 180.00(15) ?
O2 Cr1 O7 2_666 . 88.35(17) ?
O2 Cr1 O7 . . 91.65(17) ?
O2 Cr1 O7 2_666 2_666 91.65(17) ?
O2 Cr1 O7 . 2_666 88.35(17) ?
O7 Cr1 O7 . 2_666 180.0(2) ?
O2 Cr1 O1 2_666 2_666 90.51(17) ?
O2 Cr1 O1 . 2_666 89.49(17) ?
O7 Cr1 O1 . 2_666 90.81(18) ?
O7 Cr1 O1 2_666 2_666 89.19(18) ?
O2 Cr1 O1 2_666 . 89.49(17) ?
O2 Cr1 O1 . . 90.51(17) ?
O7 Cr1 O1 . . 89.19(18) ?
O7 Cr1 O1 2_666 . 90.81(18) ?
O1 Cr1 O1 2_666 . 180.0(3) ?
O6 P2 O7 . . 114.8(2) ?
O6 P2 O5 . . 107.8(2) ?
O7 P2 O5 . . 109.7(2) ?
O6 P2 C1 . . 108.2(3) ?
O7 P2 C1 . . 109.0(2) ?
O5 P2 C1 . . 107.1(2) ?
O4 P1 O2 1 . 115.5(2) ?
O4 P1 O2 . . 115.5(2) ?
O4 P1 O3 1 . 107.9(2) ?
O4 P1 O3 . . 107.9(2) ?
O2 P1 O3 . . 108.6(2) ?
O4 P1 C1 1 . 110.1(2) ?
O4 P1 C1 . . 110.1(2) ?
O2 P1 C1 . . 107.6(2) ?
O3 P1 C1 . . 106.9(3) ?
P1 O2 Cr1 . . 134.1(2) ?
P2 O5 H6 . . 114(5) ?
P1 O3 H3 . . 109.5 ?
P2 O7 Cr1 . . 140.0(3) ?
H9A O9 H10 . . 108(10) ?
Cr1 O1 H1B . . 119(6) ?
Cr1 O1 H1A . . 120(6) ?
H1B O1 H1A . . 107(9) ?
P1 C1 P2 . . 114.8(3) ?
P1 C1 H4 . . 108.6 ?
P2 C1 H4 . . 108.6 ?
P1 C1 H5 . . 108.6 ?
P2 C1 H5 . . 108.6 ?
H4 C1 H5 . . 107.5 ?
H8 O8 H7 . . 114(10) ?
C2 N1 C3 . . 123(4) ?
C2 N1 H1 . . 118.3 ?
C3 N1 H1 . . 118.3 ?
C3 C4 C2 . . 116(5) ?
C3 C4 H4A . . 122.1 ?
C2 C4 H4A . . 122.1 ?
N1 C3 C2 . 2_665 118(2) ?
C2 C3 C4 2_665 . 122(3) ?
N1 C3 H3A . . 121.1 ?
C2 C3 H3A 2_665 . 121.1 ?
C4 C3 H3A . . 116.7 ?
N1 C2 C3 . 2_665 119(2) ?
C3 C2 C4 2_665 . 122(2) ?
N1 C2 H2 . . 120.7 ?
C3 C2 H2 2_665 . 120.7 ?
C4 C2 H2 . . 117.1 ?

loop_
_geom_bond_atom_site_label_1
_geom_bond_atom_site_label_2
_geom_bond_site_symmetry_2
_geom_bond_distance
_geom_bond_publ_flag
Cr1 O1 . 1.991(4) y
Cr1 O2 . 1.956(4) y
Cr1 O7 . 1.964(4) y
P2 O6 . 1.499(4) ?
P2 O7 . 1.519(4) ?
P2 O5 . 1.568(4) ?
P2 C1 . 1.804(6) ?
P1 O4 1 1.512(4) ?
P1 O4 . 1.512(4) ?
P1 O2 . 1.515(4) ?
P1 O3 . 1.568(4) ?
P1 C1 . 1.797(6) ?
O5 H6 . 0.83(5) ?
O3 H3 . 0.8200 ?
O9 H9A . 0.83(6) ?
O9 H10 . 0.84(7) ?
O1 H1B . 0.83(6) ?
O1 H1A . 0.80(6) ?
C1 H4 . 0.9700 ?
C1 H5 . 0.9700 ?
O8 H8 . 0.85(7) ?
O8 H7 . 0.83(6) ?
N1 C2 . 1.34(5) ?
N1 C3 . 1.36(4) ?
N1 H1 . 0.8600 ?
C4 C3 . 1.40(5) ?
C4 C2 . 1.41(5) ?
C4 H4A . 0.9300 ?
C3 C2 2_665 1.371(13) ?
C3 H3A . 0.9300 ?
C2 C3 2_665 1.371(13) ?
C2 H2 . 0.9300 ?

loop_
_geom_hbond_atom_site_label_D
_geom_hbond_atom_site_label_H
_geom_hbond_atom_site_label_A
_geom_hbond_site_symmetry_A
_geom_hbond_distance_DH
_geom_hbond_distance_HA
_geom_hbond_distance_DA
_geom_hbond_angle_DHA
_geom_hbond_publ_flag
C1 H4 O6 2_676 0.97 2.49 3.346(7) 147 y
C4 H4A O9 2_566 0.93 2.16 2.93(7) 140 y
N1 H1 O9 2_566 0.86 2.32 3.03(5) 141 y
O1 H1A O6 2_676 0.80(6) 1.83(6) 2.634(6) 176(9) y
O1 H1B O4 1_655 0.83(6) 1.87(6) 2.704(6) 177(9) y
O3 H3 O8 2_677 0.82 1.83 2.629(6) 163 y
O5 H6 O4 2_566 0.83(5) 1.80(5) 2.619(6) 175(10) y
O8 H7 O6 1_556 0.83(6) 1.86(6) 2.687(6) 171(9) y
O8 H8 O9 1 0.85(7) 1.94(8) 2.748(7) 158(11) y
O9 H9A O4 1 0.83(6) 2.00(6) 2.833(6) 179(10) y
O9 H10 O8 2_577 0.84(7) 1.99(7) 2.820(7) 174(13) y
